data_9002234
loop_
_publ_author_name
'Bonazzi, P.'
'Bindi, L.'

_publ_section_title
;
 Structural adjustments induced by heat treatment in ilvaite
 Sample: RM at T = 400 deg C
;
_journal_name_full 'American Mineralogist'
_journal_page_first 1604
_journal_page_last 1612
_journal_volume 84
_journal_year 1999
_chemical_formula_sum 'Al0.04 Ca Fe2.88 H Mg0.03 Mn0.05 O9 Si2'
_chemical_name_mineral Ilvaite
_space_group_IT_number 14
_symmetry_space_group_name_Hall '-P 2yab'
_symmetry_space_group_name_H-M 'P 1 21/a 1'
_cell_angle_alpha 90
_cell_angle_beta 90.16
_cell_angle_gamma 90
_cell_length_a 13.015
_cell_length_b 8.803
_cell_length_c 5.842
_cell_formula_units_Z 4
_cell_volume 669.321
_database_code_amcsd 0002318
_diffrn_ambient_temperature 673.15
_exptl_crystal_density_diffrn 4.035
_cod_original_formula_sum 'Ca Fe2.88 Mg.03 Al.04 Mn.05 Si2 H O9'
_cod_database_code 9002234

loop_
_space_group_symop_operation_xyz
x,y,z
1/2+x,1/2-y,z
1/2-x,1/2+y,-z
-x,-y,-z

loop_
_atom_site_label
_atom_site_fract_x
_atom_site_fract_y
_atom_site_fract_z
_atom_site_occupancy
_atom_site_U_iso_or_equiv
Ca 0.81287 0.37024 0.75082 1.00000 0.01025
Fe11 0.89008 0.05063 0.00746 0.97000 0.00869
Mg11 0.89008 0.05063 0.00746 0.03000 0.00869
Fe12 0.89002 0.05112 0.49256 0.96000 0.00844
Al12 0.89002 0.05112 0.49256 0.04000 0.00844
Fe2 0.94072 0.74001 0.24967 0.95000 0.00910
Mn2 0.94072 0.74001 0.24967 0.05000 0.00910
Si1 0.95950 0.36867 0.24978 1.00000 0.00756
Si2 0.67940 0.22725 0.25048 1.00000 0.00770
H 0.73680 0.07340 0.75010 1.00000 0.03400
O1 0.00972 0.02937 0.74624 1.00000 0.01339
O21 0.93673 0.27236 0.01684 1.00000 0.00988
O22 0.93618 0.27256 0.48296 1.00000 0.01017
O3 0.77741 0.10954 0.25153 1.00000 0.01054
O41 0.67091 0.32943 0.01879 1.00000 0.01017
O42 0.67071 0.33023 0.48127 1.00000 0.01023
O5 0.58492 0.10079 0.25082 1.00000 0.00920
O6 0.60185 0.02546 0.75058 1.00000 0.01232
O7 0.79802 0.10917 0.74867 1.00000 0.01041

loop_
_cod_related_entry_id
_cod_related_entry_database
_cod_related_entry_code
1 AMCSD 0002318
